data_1557227
loop_
_publ_author_name
'Nohara, Isaak'
'Keller, Aramis'
'Tarassenko, Nikolai'
'Prescimone, Alessandro'
'Constable, Edwin C.'
'Housecroft, Catherine E.'

_publ_section_title
;
 Heteroleptic [Cu(P^P)(N^N)][PF6] Compounds with Isomeric
 Dibromo-1,10-Phenanthroline Ligands
;
_journal_issue 1
_journal_name_full Inorganics
_journal_page_first 4
_journal_paper_doi 10.3390/inorganics8010004
_journal_volume 8
_journal_year 2020
_chemical_formula_moiety '0.5(C102 H76 Br4 Cu2 N4 O2 P4), F6 P, 1.1[CH2Cl2]'
_chemical_formula_sum 'C52.1 H40.2 Br2 Cl2.2 Cu F6 N2 O P3'
_chemical_formula_weight 1218.52
_space_group_crystal_system monoclinic
_space_group_IT_number 12
_space_group_name_Hall '-C 2y'
_space_group_name_H-M_alt 'C 1 2/m 1'
_atom_sites_solution_hydrogens mixed
_atom_sites_solution_primary dual
_audit_creation_date 2019-08-16
_audit_creation_method
;
Olex2 1.2
(compiled May 18 2018 14:05:52 for OlexSys, GUI svn.r5506)
;
_cell_angle_alpha 90
_cell_angle_beta 102.059(4)
_cell_angle_gamma 90
_cell_formula_units_Z 4
_cell_length_a 33.3182(16)
_cell_length_b 14.1050(6)
_cell_length_c 11.8205(5)
_cell_measurement_reflns_used 30478
_cell_measurement_temperature 130
_cell_measurement_theta_max 57.32
_cell_measurement_theta_min 3.33
_cell_volume 5432.5(4)
_computing_cell_refinement
;
X-Area Recipe 1.33.0.0 (STOE, 2015)
;
_computing_data_collection
;
X-Area Pilatus3_SV 1.31.153.0 (STOE, 2018)
;
_computing_data_reduction
;
X-Area Integrate 1.74.2.0 (STOE, 2018)
X-Area LANA 1.75.3.0 (STOE, 2018)
;
_computing_molecular_graphics 'Olex2 (Dolomanov et al., 2009)'
_computing_publication_material 'Olex2 (Dolomanov et al., 2009)'
_computing_structure_refinement 'ShelXL (Sheldrick, 2015)'
_computing_structure_solution 'ShelXT (Sheldrick, 2015)'
_diffrn_ambient_temperature 130
_diffrn_detector Pilatus300K
_diffrn_detector_area_resol_mean 5.81
_diffrn_detector_type 'DECTRIS PILATUS 300K'
_diffrn_measured_fraction_theta_full 0.991
_diffrn_measured_fraction_theta_max 0.975
_diffrn_measurement_details ' 2284 frames, detector distance = 60 mm'
_diffrn_measurement_device 'Eulerian 4-circle diffractometer'
_diffrn_measurement_device_type 'Stoe StadiVari'
_diffrn_measurement_method 'rotation method, \w scans'
_diffrn_radiation_collimation '1.2 0.6 mm diameter'
_diffrn_radiation_monochromator 'Graded multilayer mirror'
_diffrn_radiation_probe x-ray
_diffrn_radiation_type GaK\a
_diffrn_radiation_wavelength 1.34143
_diffrn_reflns_av_R_equivalents 0.0515
_diffrn_reflns_av_unetI/netI 0.0312
_diffrn_reflns_Laue_measured_fraction_full 0.991
_diffrn_reflns_Laue_measured_fraction_max 0.975
_diffrn_reflns_limit_h_max 41
_diffrn_reflns_limit_h_min -39
_diffrn_reflns_limit_k_max 17
_diffrn_reflns_limit_k_min -17
_diffrn_reflns_limit_l_max 8
_diffrn_reflns_limit_l_min -14
_diffrn_reflns_number 15005
_diffrn_reflns_point_group_measured_fraction_full 0.991
_diffrn_reflns_point_group_measured_fraction_max 0.975
_diffrn_reflns_theta_full 53.597
_diffrn_reflns_theta_max 56.714
_diffrn_reflns_theta_min 3.326
_diffrn_source 'Metaljet D2'
_diffrn_source_current 3.570
_diffrn_source_power 0.250
_diffrn_source_voltage 70
_exptl_absorpt_coefficient_mu 4.895
_exptl_absorpt_correction_T_max 0.9092
_exptl_absorpt_correction_T_min 0.0046
_exptl_absorpt_correction_type multi-scan
_exptl_absorpt_process_details
;
STOE X-Red32, absorption correction by Gaussian integration, analogous to
P. Coppens, "The Evaluation of Absorption and Extinction in Single-Crystal
Structure Analysis", published in: F. R. Ahmed (Editor), "Crystallographic
Computing", Munksgaard, Copenhagen (1970), 255 - 270.
Afterwards scaling of reflection intensities was performed within STOE LANA.
J. Koziskova, F. Hahn, J. Richter, J. Kozisek, "Comparison of different
absorption corrections on the model structure of tetrakis(\m~2~-acetato)-
diaqua-di-copper(II)", Acta Chimica Slovaca, vol. 9, no. 2, 2016, pp. 136 - 140.
;
_exptl_crystal_colour yellow
_exptl_crystal_colour_primary yellow
_exptl_crystal_density_diffrn 1.490
_exptl_crystal_description plate
_exptl_crystal_F_000 2441
_exptl_crystal_recrystallization_method
;
The material was recrystallised from a mixture of DCM and Et2O 
by solvent layering
;
_exptl_crystal_size_max 0.25
_exptl_crystal_size_mid 0.163
_exptl_crystal_size_min 0.04
_refine_diff_density_max 1.117
_refine_diff_density_min -0.791
_refine_diff_density_rms 0.101
_refine_ls_extinction_method none
_refine_ls_goodness_of_fit_ref 1.034
_refine_ls_hydrogen_treatment constr
_refine_ls_matrix_type full
_refine_ls_number_parameters 417
_refine_ls_number_reflns 5607
_refine_ls_number_restraints 156
_refine_ls_restrained_S_all 1.062
_refine_ls_R_factor_all 0.0863
_refine_ls_R_factor_gt 0.0728
_refine_ls_shift/su_max 0.001
_refine_ls_shift/su_mean 0.000
_refine_ls_structure_factor_coef Fsqd
_refine_ls_weighting_details 'w=1/[\s^2^(Fo^2^)+(0.0865P)^2^+41.9785P] where P=(Fo^2^+2Fc^2^)/3'
_refine_ls_weighting_scheme calc
_refine_ls_wR_factor_gt 0.1853
_refine_ls_wR_factor_ref 0.1973
_reflns_Friedel_coverage 0.000
_reflns_number_gt 4802
_reflns_number_total 5607
_reflns_threshold_expression 'I > 2\s(I)'
_cod_data_source_file ISN166_130K.cif
_cod_data_source_block isn166_130k
_cod_original_formula_sum 'C52.10 H40.20 Br2 Cl2.20 Cu F6 N2 O P3'
_cod_database_code 1557227
_shelx_shelxl_version_number 2014/7
_shelx_space_group_comment
;
The symmetry employed for this shelxl refinement is uniquely defined
by the following loop, which should always be used as a source of
symmetry information in preference to the above space-group names.
They are only intended as comments.
;
_shelx_estimated_absorpt_t_max 0.828
_shelx_estimated_absorpt_t_min 0.374
_olex2_refinement_description
;
1. Fixed Uiso
 At 1.2 times of:
  All C(H) groups
 At 1.5 times of:
  All C(H,H,H) groups
2. Restrained distances
 C23-C21 \\sim C24-C23 \\sim C24-C25 \\sim C26-C25 \\sim C27-C26 \\sim C27-C21
 with sigma of 0.02
 C37-C13 \\sim C33-C13 \\sim C33-C34 \\sim C35-C34 \\sim C35-C36 \\sim C36-C37
 with sigma of 0.02
 C8-C7 \\sim C12-C7 \\sim C11-C12 \\sim C9-C8
 with sigma of 0.02
3. Restrained planarity
 C13, C33, C34, C35, C36, C37
 with sigma of 0.1
 C21, C27, C26, C25, C24, C23
 with sigma of 0.1
4. Uiso/Uaniso restraints and constraints
Uanis(C20) \\sim Ueq, Uanis(C23) \\sim Ueq: with sigma of 0.1 and sigma for
terminal atoms of 0.2
Uanis(C21) = Uanis(C20) = Uanis(C19) = Uanis(C18) = Uanis(C17) = Uanis(C22)
5. Rigid body (RIGU) restrains
 C21, C27, C26, C25, C24, C23
 with sigma for 1-2 distances of 0.004 and sigma for 1-3 distances of 0.004
 C13, C33, C34, C35, C36, C37
 with sigma for 1-2 distances of 0.004 and sigma for 1-3 distances of 0.004
 C7, C8, C9, C12, C11, C10
 with sigma for 1-2 distances of 0.004 and sigma for 1-3 distances of 0.004
6. Others
 Fixed Sof: C20(0.5) H20(0.5) C19(0.5) H19(0.5) O1(0.5) C18(0.5) H18(0.5)
 C15(0.5) C22(0.5) C14(0.5) C17(0.5) C29(0.5) H29A(0.5) H29B(0.5) H29C(0.5)
 C31(0.5) H31(0.5) C28(0.5) H28A(0.5) H28B(0.5) H28C(0.5) C32(0.5) H32(0.5)
 C8(0.5) H8(0.5) C16(0.5) C9(0.5) H9(0.5) C36(0.5) H36(0.5) C12(0.5) H12(0.5)
 C33(0.5) C37(0.5) H37(0.5) C34(0.5) H34(0.5) C35(0.5) H35(0.5) C30(0.5)
 H30(0.5) C11(0.5) H11(0.5) C27(0.5) H27(0.5) C26(0.5) H26(0.5) C25(0.5)
 H25(0.5) C24(0.5) H24(0.5) C23(0.5) H23(0.5)
7.a Riding coordinates:
 C31(H31), C32(H32), C8(H8), C9(H9), C33(H33), C10(H10)
7.b Aromatic/amide H refined with riding coordinates:
 C39(H39), C20(H20), C40(H40), C43(H43), C41(H41), C42(H42), C2(H2), C19(H19),
 C3(H3), C6(H6), C18(H18), C36(H36), C12(H12), C37(H37), C34(H34), C35(H35),
 C30(H30), C11(H11), C27(H27), C26(H26), C25(H25), C24(H24), C23(H23)
7.c Idealised Me refined as rotating group:
 C29(H29A,H29B,H29C), C28(H28A,H28B,H28C)
;
_olex2_date_sample_submission 2019-05-27
_olex2_diffrn_ambient_temperature_device 'Oxford Cryosystems'
_olex2_exptl_crystal_mounting_method 'The crystal was mounted on a mylar loop in perfluoroether oil'
_olex2_submission_original_sample_id ISN166_130K
_olex2_submission_special_instructions 'No special instructions were received'

loop_
_space_group_symop_operation_xyz
'x, y, z'
'-x, y, -z'
'x+1/2, y+1/2, z'
'-x+1/2, y+1/2, -z'
'-x, -y, -z'
'x, -y, z'
'-x+1/2, -y+1/2, -z'
'x+1/2, -y+1/2, z'

loop_
_atom_site_label
_atom_site_type_symbol
_atom_site_fract_x
_atom_site_fract_y
_atom_site_fract_z
_atom_site_U_iso_or_equiv
_atom_site_adp_type
_atom_site_occupancy
_atom_site_site_symmetry_order
_atom_site_calc_flag
_atom_site_refinement_flags_posn
_atom_site_refinement_flags_adp
_atom_site_refinement_flags_occupancy
_atom_site_disorder_assembly
_atom_site_disorder_group
Br1 Br 0.68234(3) 0.74769(4) 0.56471(5) 0.0659(3) Uani 1 1 d . . . . .
Cu1 Cu 0.66628(3) 0.5000 0.57027(8) 0.0328(3) Uani 1 2 d S T P . .
P2 P 0.69539(6) 0.5000 0.41459(14) 0.0346(4) Uani 1 2 d S T P A .
P1 P 0.59596(6) 0.5000 0.53924(16) 0.0370(4) Uani 1 2 d S T P . .
P3 P 0.81888(8) 0.5000 1.00328(19) 0.0553(6) Uani 1 2 d S T P . .
N1 N 0.68529(13) 0.5955(3) 0.7090(3) 0.0388(9) Uani 1 1 d . . . . .
F4 F 0.8415(3) 0.5000 0.8975(7) 0.104(2) Uani 1 2 d S T P . .
F3 F 0.78909(17) 0.4204(4) 0.9470(6) 0.119(2) Uani 1 1 d . . . . .
C38 C 0.7514(2) 0.5000 0.4463(6) 0.0381(15) Uani 1 2 d S T P . .
C39 C 0.7752(2) 0.5000 0.3622(6) 0.0383(15) Uani 1 2 d S T P . .
H39 H 0.7617 0.5000 0.2831 0.046 Uiso 1 2 calc RS T P . .
C5 C 0.68895(17) 0.5503(4) 0.8124(4) 0.0415(11) Uani 1 1 d . . . . .
C21 C 0.68124(16) 0.3973(4) 0.3188(4) 0.0421(8) Uani 1 1 d D U . . .
C20 C 0.7139(5) 0.3307(11) 0.2930(13) 0.0421(8) Uani 0.5 1 d . U . A 1
H20 H 0.7419 0.3493 0.3145 0.050 Uiso 0.5 1 calc R . . A 1
C1 C 0.68640(18) 0.6876(4) 0.7098(5) 0.0465(12) Uani 1 1 d . . . . .
F2 F 0.7987(3) 0.5000 1.1093(6) 0.130(3) Uani 1 2 d S T P . .
F1 F 0.85030(19) 0.4185(4) 1.0557(6) 0.120(2) Uani 1 1 d . . . . .
C40 C 0.8164(3) 0.5000 0.3887(8) 0.0503(19) Uani 1 2 d S T P . .
H40 H 0.8315 0.5000 0.3290 0.060 Uiso 1 2 calc RS T P . .
C4 C 0.6926(2) 0.6010(4) 0.9169(4) 0.0513(14) Uani 1 1 d . . . . .
C43 C 0.7721(2) 0.5000 0.5627(6) 0.0452(17) Uani 1 2 d S T P . .
H43 H 0.7568 0.5000 0.6221 0.054 Uiso 1 2 calc RS T P . .
C41 C 0.8371(3) 0.5000 0.5063(8) 0.0516(19) Uani 1 2 d S T P . .
H41 H 0.8662 0.5000 0.5263 0.062 Uiso 1 2 calc RS T P . .
C42 C 0.8142(3) 0.5000 0.5913(7) 0.0519(19) Uani 1 2 d S T P . .
H42 H 0.8278 0.5000 0.6704 0.062 Uiso 1 2 calc RS T P . .
C2 C 0.6900(2) 0.7455(4) 0.8078(5) 0.0541(15) Uani 1 1 d . . . . .
H2 H 0.6902 0.8127 0.8024 0.065 Uiso 1 1 calc R . . . .
C7 C 0.5759(2) 0.5000 0.6725(7) 0.0539(19) Uani 1 2 d DS TU P . .
C19 C 0.7047(5) 0.2450(11) 0.2401(13) 0.0421(8) Uani 0.5 1 d . . . A 1
H19 H 0.7260 0.2077 0.2205 0.050 Uiso 0.5 1 calc R . . A 1
C3 C 0.6930(2) 0.7001(5) 0.9126(5) 0.0639(17) Uani 1 1 d . . . . .
H3 H 0.6954 0.7360 0.9816 0.077 Uiso 1 1 calc R . . . .
C6 C 0.6948(3) 0.5480(5) 1.0222(5) 0.071(2) Uani 1 1 d . . . . .
H6 H 0.6963 0.5811 1.0930 0.085 Uiso 1 1 calc R . . . .
C13 C 0.57114(17) 0.4016(5) 0.4567(6) 0.0641(16) Uani 1 1 d D U . . .
O1 O 0.6140(2) 0.4039(4) 0.3407(5) 0.0358(14) Uani 0.5 1 d . . . A 1
C18 C 0.6637(4) 0.2108(8) 0.2138(9) 0.0421(8) Uani 0.5 1 d . . . A 1
H18 H 0.6575 0.1524 0.1739 0.050 Uiso 0.5 1 calc R . . A 1
C15 C 0.5706(4) 0.2651(7) 0.3293(10) 0.039(2) Uani 0.5 1 d . . . A 1
C22 C 0.6445(3) 0.3501(7) 0.3049(9) 0.0421(8) Uani 0.5 1 d . . . A 1
C14 C 0.5848(3) 0.3495(6) 0.3834(8) 0.036(2) Uani 0.5 1 d . . . A 1
C17 C 0.6325(3) 0.2636(7) 0.2471(9) 0.0421(8) Uani 0.5 1 d . . . A 1
C29 C 0.5826(4) 0.1273(8) 0.1997(12) 0.057(3) Uani 0.5 1 d . . . A 1
H29A H 0.5981 0.0917 0.2658 0.085 Uiso 0.5 1 calc GR . . A 1
H29B H 0.5930 0.1115 0.1302 0.085 Uiso 0.5 1 calc GR . . A 1
H29C H 0.5535 0.1106 0.1876 0.085 Uiso 0.5 1 calc GR . . A 1
C31 C 0.5286(4) 0.2498(7) 0.4708(10) 0.046(2) Uani 0.5 1 d . . . A 1
H31 H 0.5093 0.2140 0.5020 0.056 Uiso 0.5 1 d R . . A 1
C28 C 0.5640(4) 0.2915(10) 0.1184(10) 0.059(3) Uani 0.5 1 d . . . A 1
H28A H 0.5350 0.2727 0.1025 0.089 Uiso 0.5 1 calc GR . . A 1
H28B H 0.5756 0.2781 0.0505 0.089 Uiso 0.5 1 calc GR . . A 1
H28C H 0.5662 0.3595 0.1356 0.089 Uiso 0.5 1 calc GR . . A 1
C32 C 0.5426(3) 0.3374(8) 0.5198(10) 0.048(2) Uani 0.5 1 d . . . A 1
H32 H 0.5356 0.3579 0.5898 0.057 Uiso 0.5 1 d R . . A 1
C8 C 0.5899(3) 0.5557(10) 0.7639(8) 0.057(3) Uani 0.5 1 d D U . B 1
H8 H 0.6080 0.6061 0.7558 0.069 Uiso 0.5 1 d R . . B 1
C16 C 0.5879(4) 0.2347(7) 0.2240(10) 0.047(3) Uani 0.5 1 d . . . A 1
C9 C 0.5779(5) 0.5447(13) 0.8672(11) 0.086(4) Uani 0.5 1 d D U . B 1
H9 H 0.5922 0.5825 0.9292 0.103 Uiso 0.5 1 d R . . B 1
C36 C 0.5673(5) 0.2428(11) 0.3947(14) 0.075(4) Uani 0.5 1 d D U . A 2
H36 H 0.5752 0.1788 0.4122 0.090 Uiso 0.5 1 calc R . . A 2
C12 C 0.5518(4) 0.5806(10) 0.6935(11) 0.064(3) Uani 0.5 1 d D U . B 2
H12 H 0.5434 0.6258 0.6337 0.076 Uiso 0.5 1 calc R . . B 2
C33 C 0.5436(3) 0.4284(8) 0.3463(9) 0.052(2) Uani 0.5 1 d D U . A 2
H33 H 0.5362 0.5000 0.3307 0.062 Uiso 1 2 d RS T P A 2
C37 C 0.5844(4) 0.3139(7) 0.4712(14) 0.066(3) Uani 0.5 1 d D U . A 2
H37 H 0.6059 0.2988 0.5350 0.079 Uiso 0.5 1 calc R . . A 2
C34 C 0.5272(4) 0.3568(8) 0.2667(12) 0.063(3) Uani 0.5 1 d D U . A 2
H34 H 0.5086 0.3723 0.1966 0.076 Uiso 0.5 1 calc R . . A 2
C35 C 0.5388(4) 0.2629(8) 0.2926(13) 0.067(3) Uani 0.5 1 d D U . A 2
H35 H 0.5275 0.2132 0.2416 0.081 Uiso 0.5 1 calc R . . A 2
C30 C 0.5421(4) 0.2145(7) 0.3761(11) 0.049(3) Uani 0.5 1 d . . . A 1
H30 H 0.5319 0.1556 0.3430 0.058 Uiso 0.5 1 calc R . . A 1
C11 C 0.5407(5) 0.5934(14) 0.7994(12) 0.086(4) Uani 0.5 1 d D U . B 2
H11 H 0.5269 0.6479 0.8192 0.103 Uiso 0.5 1 calc R . . B 2
C27 C 0.6412(3) 0.4052(7) 0.2450(7) 0.046(2) Uani 0.5 1 d D U . A 2
H27 H 0.6249 0.4605 0.2441 0.055 Uiso 0.5 1 calc R . . A 2
C26 C 0.6275(4) 0.3270(7) 0.1747(9) 0.049(2) Uani 0.5 1 d D U . A 2
H26 H 0.6010 0.3278 0.1257 0.059 Uiso 0.5 1 calc R . . A 2
C25 C 0.6524(3) 0.2492(8) 0.1764(10) 0.052(2) Uani 0.5 1 d D U . A 2
H25 H 0.6428 0.1957 0.1297 0.062 Uiso 0.5 1 calc R . . A 2
C24 C 0.6918(3) 0.2484(9) 0.2464(11) 0.045(3) Uani 0.5 1 d D U . A 2
H24 H 0.7086 0.1940 0.2467 0.054 Uiso 0.5 1 calc R . . A 2
C23 C 0.7069(4) 0.3259(7) 0.3160(9) 0.038(2) Uani 0.5 1 d D U . A 2
H23 H 0.7343 0.3274 0.3593 0.045 Uiso 0.5 1 calc R . . A 2
C10 C 0.5549(5) 0.5000 0.8890(12) 0.116(4) Uani 1 2 d S TU P . .
H10 H 0.5434 0.5000 0.9549 0.139 Uiso 1 2 d RS T P B .

loop_
_atom_site_aniso_label
_atom_site_aniso_U_11
_atom_site_aniso_U_22
_atom_site_aniso_U_33
_atom_site_aniso_U_23
_atom_site_aniso_U_13
_atom_site_aniso_U_12
Br1 0.1277(7) 0.0303(3) 0.0411(3) -0.0038(2) 0.0208(4) -0.0249(3)
Cu1 0.0448(6) 0.0278(5) 0.0286(5) 0.000 0.0138(4) 0.000
P2 0.0476(10) 0.0294(8) 0.0304(8) 0.000 0.0165(7) 0.000
P1 0.0407(9) 0.0321(8) 0.0412(9) 0.000 0.0150(8) 0.000
P3 0.0898(17) 0.0327(9) 0.0491(11) 0.000 0.0273(11) 0.000
N1 0.051(2) 0.036(2) 0.0324(19) -0.0075(17) 0.0158(18) -0.0056(18)
F4 0.150(7) 0.078(4) 0.109(5) 0.000 0.082(5) 0.000
F3 0.108(4) 0.084(3) 0.178(6) -0.068(4) 0.055(4) -0.033(3)
C38 0.059(4) 0.020(3) 0.041(4) 0.000 0.021(3) 0.000
C39 0.050(4) 0.026(3) 0.044(4) 0.000 0.022(3) 0.000
C5 0.055(3) 0.042(3) 0.031(2) 0.000(2) 0.018(2) -0.003(2)
C21 0.058(2) 0.0373(17) 0.0351(17) -0.0061(14) 0.0196(16) -0.0047(15)
C20 0.058(2) 0.0373(17) 0.0351(17) -0.0061(14) 0.0196(16) -0.0047(15)
C1 0.064(3) 0.036(3) 0.043(3) -0.011(2) 0.018(2) -0.012(2)
F2 0.204(10) 0.132(7) 0.075(4) 0.000 0.081(6) 0.000
F1 0.138(5) 0.078(3) 0.145(5) 0.044(3) 0.032(4) 0.029(3)
C40 0.063(5) 0.033(4) 0.062(5) 0.000 0.030(4) 0.000
C4 0.076(4) 0.050(3) 0.032(2) -0.004(2) 0.021(3) -0.002(3)
C43 0.055(5) 0.046(4) 0.037(4) 0.000 0.016(3) 0.000
C41 0.048(4) 0.042(4) 0.066(5) 0.000 0.015(4) 0.000
C42 0.064(5) 0.045(4) 0.045(4) 0.000 0.007(4) 0.000
C2 0.085(4) 0.035(3) 0.044(3) -0.014(2) 0.019(3) -0.009(3)
C7 0.048(4) 0.071(5) 0.047(4) 0.000 0.020(3) 0.000
C19 0.058(2) 0.0373(17) 0.0351(17) -0.0061(14) 0.0196(16) -0.0047(15)
C3 0.101(5) 0.054(4) 0.041(3) -0.022(3) 0.026(3) -0.008(3)
C6 0.119(6) 0.068(4) 0.033(3) -0.005(3) 0.033(3) 0.001(4)
C13 0.037(3) 0.064(3) 0.090(4) -0.031(3) 0.011(3) 0.002(2)
O1 0.048(4) 0.023(3) 0.039(3) -0.003(3) 0.014(3) -0.001(3)
C18 0.058(2) 0.0373(17) 0.0351(17) -0.0061(14) 0.0196(16) -0.0047(15)
C15 0.055(7) 0.029(5) 0.035(5) 0.010(4) 0.012(5) 0.007(4)
C22 0.058(2) 0.0373(17) 0.0351(17) -0.0061(14) 0.0196(16) -0.0047(15)
C14 0.044(5) 0.027(4) 0.040(5) -0.002(4) 0.016(4) -0.001(4)
C17 0.058(2) 0.0373(17) 0.0351(17) -0.0061(14) 0.0196(16) -0.0047(15)
C29 0.057(7) 0.047(6) 0.070(8) -0.022(6) 0.021(6) -0.008(5)
C31 0.054(6) 0.031(5) 0.058(6) 0.005(4) 0.020(5) -0.004(4)
C28 0.074(8) 0.058(7) 0.046(6) 0.002(5) 0.011(6) 0.007(6)
C32 0.051(6) 0.043(6) 0.052(6) -0.004(5) 0.016(5) 0.002(5)
C8 0.044(6) 0.079(7) 0.052(5) -0.011(4) 0.017(4) 0.010(5)
C16 0.067(7) 0.028(5) 0.046(6) -0.012(4) 0.011(5) 0.005(4)
C9 0.060(7) 0.152(12) 0.049(5) -0.003(6) 0.018(5) 0.008(7)
C36 0.069(8) 0.054(6) 0.105(9) -0.018(6) 0.025(7) -0.003(5)
C12 0.053(6) 0.079(7) 0.059(6) -0.029(5) 0.014(5) -0.002(5)
C33 0.045(5) 0.043(5) 0.072(5) -0.017(4) 0.024(4) -0.012(4)
C37 0.057(6) 0.048(5) 0.098(8) -0.014(5) 0.031(5) -0.002(4)
C34 0.061(6) 0.057(5) 0.075(6) -0.027(5) 0.022(5) -0.015(4)
C35 0.056(7) 0.050(5) 0.101(8) -0.023(5) 0.029(6) -0.015(4)
C30 0.042(6) 0.026(5) 0.071(8) -0.005(5) -0.002(5) -0.006(4)
C11 0.072(8) 0.124(10) 0.071(6) -0.044(6) 0.035(6) -0.007(7)
C27 0.063(5) 0.037(4) 0.040(4) -0.004(4) 0.018(4) -0.002(4)
C26 0.063(5) 0.044(5) 0.042(5) -0.011(4) 0.013(4) -0.004(4)
C25 0.071(6) 0.038(5) 0.047(6) -0.016(4) 0.017(4) -0.007(4)
C24 0.069(6) 0.025(4) 0.048(5) -0.002(4) 0.025(5) -0.003(4)
C23 0.062(6) 0.021(4) 0.034(5) 0.005(3) 0.021(4) -0.004(3)
C10 0.092(8) 0.189(11) 0.078(7) 0.000 0.042(6) 0.000

loop_
_atom_type_symbol
_atom_type_description
_atom_type_scat_dispersion_real
_atom_type_scat_dispersion_imag
_atom_type_scat_source
Br Br -0.9501 1.0411 'International Tables Vol C Tables 4.2.6.8 and 6.1.1.4'
C C 0.0148 0.0070 'International Tables Vol C Tables 4.2.6.8 and 6.1.1.4'
Cl Cl 0.3281 0.5435 'International Tables Vol C Tables 4.2.6.8 and 6.1.1.4'
Cu Cu -2.9183 3.6937 'International Tables Vol C Tables 4.2.6.8 and 6.1.1.4'
F F 0.0600 0.0411 'International Tables Vol C Tables 4.2.6.8 and 6.1.1.4'
H H 0.0000 0.0000 'International Tables Vol C Tables 4.2.6.8 and 6.1.1.4'
N N 0.0253 0.0136 'International Tables Vol C Tables 4.2.6.8 and 6.1.1.4'
O O 0.0412 0.0250 'International Tables Vol C Tables 4.2.6.8 and 6.1.1.4'
P P 0.2596 0.3354 'International Tables Vol C Tables 4.2.6.8 and 6.1.1.4'

loop_
_exptl_crystal_face_index_h
_exptl_crystal_face_index_k
_exptl_crystal_face_index_l
_exptl_crystal_face_perp_dist
-6 3 -2 0.0610
6 -3 2 0.0240
1 0 -1 0.0540
-5 1 3 0.1070
3 1 -1 0.0270
-8 4 1 0.0790
4 -3 0 0.0560
-8 -2 3 0.1000
-4 -1 -8 0.0540
5 2 3 0.0250

loop_
_geom_angle_atom_site_label_1
_geom_angle_atom_site_label_2
_geom_angle_atom_site_label_3
_geom_angle
_geom_angle_site_symmetry_1
_geom_angle_site_symmetry_3
P2 Cu1 P1 117.97(8) . .
N1 Cu1 P2 121.55(12) 6_565 .
N1 Cu1 P2 121.55(12) . .
N1 Cu1 P1 104.73(12) 6_565 .
N1 Cu1 P1 104.73(12) . .
N1 Cu1 N1 79.2(2) 6_565 .
C38 P2 Cu1 115.4(2) . .
C38 P2 C21 104.2(2) . 6_565
C38 P2 C21 104.2(2) . .
C21 P2 Cu1 113.86(16) . .
C21 P2 Cu1 113.86(16) 6_565 .
C21 P2 C21 104.0(3) 6_565 .
C7 P1 Cu1 114.0(3) . .
C13 P1 Cu1 115.21(18) 6_565 .
C13 P1 Cu1 115.21(18) . .
C13 P1 C7 104.9(3) 6_565 .
C13 P1 C7 104.9(3) . .
C13 P1 C13 101.2(5) . 6_565
F4 P3 F1 85.7(3) . 6_565
F4 P3 F1 85.7(3) . .
F3 P3 F4 91.7(3) 6_565 .
F3 P3 F4 91.7(3) . .
F3 P3 F3 92.6(5) 6_565 .
F3 P3 F1 177.3(4) . 6_565
F3 P3 F1 177.3(4) 6_565 .
F3 P3 F1 87.4(3) 6_565 6_565
F3 P3 F1 87.4(3) . .
F2 P3 F4 177.6(6) . .
F2 P3 F3 90.0(4) . 6_565
F2 P3 F3 90.0(4) . .
F2 P3 F1 92.7(4) . 6_565
F2 P3 F1 92.7(4) . .
F1 P3 F1 92.6(5) 6_565 .
C5 N1 Cu1 110.7(3) . .
C1 N1 Cu1 130.3(4) . .
C1 N1 C5 117.7(4) . .
C39 C38 P2 124.2(6) . .
C39 C38 C43 117.7(7) . .
C43 C38 P2 118.1(5) . .
C38 C39 H39 118.7 . .
C40 C39 C38 122.6(7) . .
C40 C39 H39 118.7 . .
N1 C5 C5 117.9(3) . 6_565
N1 C5 C4 121.6(5) . .
C4 C5 C5 120.4(3) . 6_565
C20 C21 P2 120.6(7) . .
C22 C21 P2 124.3(5) . .
C22 C21 C20 109.6(8) . .
C27 C21 P2 113.5(5) . .
C23 C21 P2 122.0(7) . .
C23 C21 C27 124.4(8) . .
C21 C20 H20 118.8 . .
C19 C20 C21 122.5(13) . .
C19 C20 H20 118.8 . .
N1 C1 Br1 116.4(4) . .
N1 C1 C2 125.9(5) . .
C2 C1 Br1 117.7(4) . .
C39 C40 H40 120.2 . .
C39 C40 C41 119.6(7) . .
C41 C40 H40 120.2 . .
C5 C4 C6 118.3(5) . .
C3 C4 C5 118.3(5) . .
C3 C4 C6 123.4(5) . .
C38 C43 H43 119.8 . .
C42 C43 C38 120.4(7) . .
C42 C43 H43 119.8 . .
C40 C41 H41 120.6 . .
C42 C41 C40 118.9(8) . .
C42 C41 H41 120.6 . .
C43 C42 C41 120.8(8) . .
C43 C42 H42 119.6 . .
C41 C42 H42 119.6 . .
C1 C2 H2 121.7 . .
C3 C2 C1 116.7(5) . .
C3 C2 H2 121.7 . .
C8 C7 P1 124.4(6) . .
C8 C7 P1 124.4(6) 6_565 .
C8 C7 C8 71.9(12) 6_565 .
C12 C7 P1 117.6(6) 6_565 .
C12 C7 P1 117.6(6) . .
C12 C7 C12 104.1(12) . 6_565
C20 C19 H19 119.5 . .
C20 C19 C18 121.0(13) . .
C18 C19 H19 119.5 . .
C4 C3 H3 120.1 . .
C2 C3 C4 119.9(5) . .
C2 C3 H3 120.1 . .
C4 C6 H6 119.4 . .
C6 C6 C4 121.2(3) 6_565 .
C6 C6 H6 119.4 6_565 .
C14 C13 P1 128.2(6) . .
C14 C13 C32 108.5(7) . .
C32 C13 P1 115.7(6) . .
C33 C13 P1 114.4(6) . .
C37 C13 P1 123.6(7) . .
C37 C13 C33 119.0(9) . .
C22 O1 C14 114.2(7) . .
C19 C18 H18 120.2 . .
C17 C18 C19 119.6(11) . .
C17 C18 H18 120.2 . .
C14 C15 C16 117.5(9) . .
C14 C15 C30 116.9(10) . .
C30 C15 C16 125.5(10) . .
C21 C22 O1 112.6(8) . .
C21 C22 C17 129.1(9) . .
O1 C22 C17 117.7(9) . .
C13 C14 O1 107.3(7) . .
C13 C14 C15 131.7(9) . .
C15 C14 O1 119.7(8) . .
C18 C17 C22 116.4(10) . .
C18 C17 C16 124.5(9) . .
C22 C17 C16 119.2(9) . .
H29A C29 H29B 109.5 . .
H29A C29 H29C 109.5 . .
H29B C29 H29C 109.5 . .
C16 C29 H29A 109.5 . .
C16 C29 H29B 109.5 . .
C16 C29 H29C 109.5 . .
C32 C31 H31 120.0 . .
C30 C31 H31 118.9 . .
C30 C31 C32 121.1(10) . .
H28A C28 H28B 109.5 . .
H28A C28 H28C 109.5 . .
H28B C28 H28C 109.5 . .
C16 C28 H28A 109.5 . .
C16 C28 H28B 109.5 . .
C16 C28 H28C 109.5 . .
C13 C32 H32 120.6 . .
C31 C32 C13 118.8(9) . .
C31 C32 H32 120.6 . .
C7 C8 C8 54.1(6) . 6_565
C7 C8 H8 118.7 . .
C7 C8 C9 89.8(9) . 6_565
C7 C8 C9 122.4(13) . .
C8 C8 H8 138.5 6_565 .
C8 C8 C9 43.9(5) 6_565 6_565
C9 C8 C8 83.5(10) . 6_565
C9 C8 H8 144.8 6_565 .
C9 C8 H8 118.9 . .
C9 C8 C9 39.6(12) . 6_565
C15 C16 C29 112.1(9) . .
C15 C16 C28 106.9(9) . .
C17 C16 C15 107.5(9) . .
C17 C16 C29 111.5(9) . .
C17 C16 C28 109.0(10) . .
C29 C16 C28 109.6(10) . .
C8 C9 C8 52.6(9) . 6_565
C8 C9 H9 115.6 . .
C8 C9 H9 138.7 6_565 .
C9 C9 C8 96.5(10) 6_565 .
C9 C9 C8 43.9(5) 6_565 6_565
C9 C9 H9 124.2 6_565 .
C10 C9 C8 88.5(13) . 6_565
C10 C9 C8 129.9(17) . .
C10 C9 C9 53.8(10) . 6_565
C10 C9 H9 114.5 . .
C37 C36 H36 119.1 . .
C37 C36 C35 121.7(14) . .
C35 C36 H36 119.1 . .
C7 C12 H12 119.3 . .
C11 C12 C7 121.4(14) . .
C11 C12 H12 119.3 . .
C13 C33 C33 104.8(5) . 6_565
C13 C33 H33 118.7 . .
C33 C33 H33 15.1 6_565 .
C34 C33 C13 119.2(10) . .
C34 C33 C33 135.7(7) . 6_565
C34 C33 H33 122.0 . .
C13 C37 C36 121.0(13) . .
C13 C37 H37 119.5 . .
C36 C37 H37 119.5 . .
C33 C34 H34 120.6 . .
C35 C34 C33 118.8(12) . .
C35 C34 H34 120.6 . .
C36 C35 H35 120.4 . .
C34 C35 C36 119.2(13) . .
C34 C35 H35 120.4 . .
C15 C30 H30 120.0 . .
C31 C30 C15 120.0(10) . .
C31 C30 H30 120.0 . .
C12 C11 H11 124.1 . .
C12 C11 C10 111.7(13) . .
C10 C11 H11 124.1 . .
C21 C27 H27 121.8 . .
C26 C27 C21 116.5(9) . .
C26 C27 H27 121.8 . .
C27 C26 H26 120.0 . .
C25 C26 C27 120.0(10) . .
C25 C26 H26 120.0 . .
C26 C25 H25 119.8 . .
C26 C25 C24 120.3(10) . .
C24 C25 H25 119.8 . .
C25 C24 H24 119.3 . .
C25 C24 C23 121.4(11) . .
C23 C24 H24 119.3 . .
C21 C23 C24 117.0(11) . .
C21 C23 H23 121.5 . .
C24 C23 H23 121.5 . .
C9 C10 C9 72(2) 6_565 .
C9 C10 H10 129.9 . .
C9 C10 H10 129.9 6_565 .
C11 C10 C11 102.1(13) 6_565 .
C11 C10 H10 114.3 . .
C11 C10 H10 114.3 6_565 .

loop_
_geom_bond_atom_site_label_1
_geom_bond_atom_site_label_2
_geom_bond_distance
_geom_bond_site_symmetry_2
Br1 C1 1.893(5) .
Cu1 P2 2.2523(18) .
Cu1 P1 2.295(2) .
Cu1 N1 2.115(4) .
Cu1 N1 2.115(4) 6_565
P2 C38 1.827(8) .
P2 C21 1.839(5) .
P2 C21 1.839(5) 6_565
P1 C7 1.835(8) .
P1 C13 1.796(6) 6_565
P1 C13 1.796(6) .
P3 F4 1.590(6) .
P3 F3 1.553(5) .
P3 F3 1.553(5) 6_565
P3 F2 1.541(7) .
P3 F1 1.591(5) 6_565
P3 F1 1.591(5) .
N1 C5 1.362(6) .
N1 C1 1.299(7) .
C38 C39 1.394(9) .
C38 C43 1.403(11) .
C39 H39 0.9500 .
C39 C40 1.341(11) .
C5 C5 1.419(10) 6_565
C5 C4 1.410(7) .
C21 C20 1.517(16) .
C21 C22 1.374(12) .
C21 C27 1.437(10) .
C21 C23 1.326(11) .
C20 H20 0.9500 .
C20 C19 1.367(18) .
C1 C2 1.402(7) .
C40 H40 0.9500 .
C40 C41 1.417(13) .
C4 C3 1.400(9) .
C4 C6 1.439(8) .
C43 H43 0.9500 .
C43 C42 1.375(12) .
C41 H41 0.9500 .
C41 C42 1.382(12) .
C42 H42 0.9500 .
C2 H2 0.9500 .
C2 C3 1.378(9) .
C7 C8 1.339(11) .
C7 C8 1.339(11) 6_565
C7 C12 1.441(11) 6_565
C7 C12 1.441(11) .
C19 H19 0.9500 .
C19 C18 1.421(18) .
C3 H3 0.9500 .
C6 C6 1.355(14) 6_565
C6 H6 0.9500 .
C13 C14 1.289(11) .
C13 C32 1.606(13) .
C13 C33 1.480(11) .
C13 C37 1.313(11) .
O1 C22 1.401(12) .
O1 C14 1.414(11) .
C18 H18 0.9500 .
C18 C17 1.400(15) .
C15 C14 1.387(14) .
C15 C16 1.538(15) .
C15 C30 1.391(16) .
C22 C17 1.413(14) .
C17 C16 1.510(16) .
C29 H29A 0.9800 .
C29 H29B 0.9800 .
C29 H29C 0.9800 .
C29 C16 1.545(14) .
C31 H31 0.9501 .
C31 C32 1.403(15) .
C31 C30 1.383(17) .
C28 H28A 0.9800 .
C28 H28B 0.9800 .
C28 H28C 0.9800 .
C28 C16 1.556(16) .
C32 H32 0.9501 .
C8 C8 1.57(3) 6_565
C8 H8 0.9500 .
C8 C9 1.370(12) .
C8 C9 1.96(2) 6_565
C9 C8 1.96(2) 6_565
C9 C9 1.26(4) 6_565
C9 H9 0.9497 .
C9 C10 1.066(17) .
C36 H36 0.9500 .
C36 C37 1.390(13) .
C36 C35 1.401(13) .
C12 H12 0.9500 .
C12 C11 1.390(13) .
C33 C33 2.02(2) 6_565
C33 H33 1.0467 .
C33 C34 1.409(11) .
C37 H37 0.9500 .
C34 H34 0.9500 .
C34 C35 1.396(12) .
C35 H35 0.9500 .
C30 H30 0.9500 .
C11 H11 0.9500 .
C11 C10 1.69(2) .
C27 H27 0.9500 .
C27 C26 1.398(11) .
C26 H26 0.9500 .
C26 C25 1.374(11) .
C25 H25 0.9500 .
C25 C24 1.397(12) .
C24 H24 0.9500 .
C24 C23 1.398(12) .
C23 H23 0.9500 .
C10 C9 1.066(17) 6_565
C10 C11 1.69(2) 6_565
C10 H10 0.9369 .

loop_
_smtbx_masks_void_nr
_smtbx_masks_void_average_x
_smtbx_masks_void_average_y
_smtbx_masks_void_average_z
_smtbx_masks_void_volume
_smtbx_masks_void_count_electrons
_smtbx_masks_void_content
1 0.000 0.500 -0.995 467.4 94.0 '0.55 CH2Cl2'
2 0.500 0.000 -0.363 467.4 94.0 '0.55 CH2Cl2'
